data_1549946
loop_
_publ_author_name
'Rozatian, Neshat'
'Ashworth, Ian W.'
'Sandford, Graham'
'Hodgson, David R. W.'

_publ_section_title
;
 A quantitative reactivity scale for electrophilic fluorinating reagents.
;
_journal_issue 46
_journal_name_full 'Chemical science'
_journal_page_first 8692
_journal_page_last 8702
_journal_paper_doi 10.1039/c8sc03596b
_journal_volume 9
_journal_year 2018
_chemical_formula_moiety 'C15 H9 F3 O2'
_chemical_formula_sum 'C15 H9 F3 O2'
_chemical_formula_weight 278.22
_chemical_name_systematic
;
2-fluoro-1,3-bis(4'-fluorophenyl)-1,3-propanedione
;
_space_group_crystal_system monoclinic
_space_group_IT_number 15
_space_group_name_Hall '-C 2yc'
_space_group_name_H-M_alt 'C 1 2/c 1'
_symmetry_space_group_name_Hall '-C 2yc'
_symmetry_space_group_name_H-M 'C 1 2/c 1'
_atom_sites_solution_hydrogens difmap
_atom_sites_solution_primary direct
_audit_creation_date 2017-05-25
_audit_creation_method
;
Olex2 1.2-beta
(compiled 2017.03.28 svn.r3405 for OlexSys, GUI svn.r5337)
;
_audit_update_record
;
2018-07-24 deposited with the CCDC.
2018-09-13 downloaded from the CCDC.
;
_cell_angle_alpha 90
_cell_angle_beta 102.753(3)
_cell_angle_gamma 90
_cell_formula_units_Z 4
_cell_length_a 28.403(2)
_cell_length_b 6.1029(4)
_cell_length_c 6.9953(5)
_cell_measurement_reflns_used 8961
_cell_measurement_temperature 120.0
_cell_measurement_theta_max 31.51
_cell_measurement_theta_min 2.94
_cell_volume 1182.66(14)
_computing_cell_refinement 'SAINT v8.37A (Bruker, 2015)'
_computing_data_collection 'APEX2 v.2013.4_1 (Bruker, 2013)'
_computing_data_reduction 'SAINT v8.37A (Bruker, 2015)'
_computing_molecular_graphics 'Olex2 (Dolomanov et al., 2009)'
_computing_publication_material 'Olex2 (Dolomanov et al., 2009)'
_computing_structure_refinement 'ShelXL (Sheldrick, 2015)'
_computing_structure_solution 'XS (Sheldrick, 2008)'
_diffrn_ambient_temperature 120.0
_diffrn_detector 'Bruker PHOTON 100 CMOS'
_diffrn_detector_area_resol_mean 10.4
_diffrn_detector_type 'CMOS sensor'
_diffrn_measured_fraction_theta_full 0.997
_diffrn_measured_fraction_theta_max 0.998
_diffrn_measurement_device '3-circle diffractometer'
_diffrn_measurement_device_type 'Bruker D8 Venture'
_diffrn_measurement_method '\f and \w scans'
_diffrn_radiation_monochromator 'focusing mirrors'
_diffrn_radiation_probe x-ray
_diffrn_radiation_type MoK\a
_diffrn_radiation_wavelength 0.71073
_diffrn_reflns_av_R_equivalents 0.0345
_diffrn_reflns_av_unetI/netI 0.0218
_diffrn_reflns_Laue_measured_fraction_full 0.997
_diffrn_reflns_Laue_measured_fraction_max 0.998
_diffrn_reflns_limit_h_max 39
_diffrn_reflns_limit_h_min -39
_diffrn_reflns_limit_k_max 8
_diffrn_reflns_limit_k_min -8
_diffrn_reflns_limit_l_max 9
_diffrn_reflns_limit_l_min -9
_diffrn_reflns_number 12032
_diffrn_reflns_point_group_measured_fraction_full 0.997
_diffrn_reflns_point_group_measured_fraction_max 0.998
_diffrn_reflns_theta_full 25.242
_diffrn_reflns_theta_max 29.996
_diffrn_reflns_theta_min 2.941
_diffrn_source 'microfocus sealed X-ray tube'
_diffrn_source_type 'Incoatec I\mS microsource'
_diffrn_standards_number 0
_exptl_absorpt_coefficient_mu 0.134
_exptl_absorpt_correction_T_max 1.0000
_exptl_absorpt_correction_T_min 0.9068
_exptl_absorpt_correction_type multi-scan
_exptl_absorpt_process_details
;
SADABS-2014/5 (Bruker,2014/5) was used for absorption correction. 
wR2(int) was 0.0912 before and 0.0542 after correction. 
The Ratio of minimum to maximum transmission is 0.9068. 
The \l/2 correction factor is Not present.
;
_exptl_crystal_colour 'clear colourless'
_exptl_crystal_colour_lustre clear
_exptl_crystal_colour_primary colourless
_exptl_crystal_density_diffrn 1.563
_exptl_crystal_description prism
_exptl_crystal_F_000 568
_exptl_crystal_size_max 0.28
_exptl_crystal_size_mid 0.22
_exptl_crystal_size_min 0.09
_refine_diff_density_max 0.476
_refine_diff_density_min -0.261
_refine_diff_density_rms 0.059
_refine_ls_extinction_method none
_refine_ls_goodness_of_fit_ref 1.054
_refine_ls_hydrogen_treatment refall
_refine_ls_matrix_type full
_refine_ls_number_parameters 112
_refine_ls_number_reflns 1724
_refine_ls_number_restraints 0
_refine_ls_restrained_S_all 1.054
_refine_ls_R_factor_all 0.0523
_refine_ls_R_factor_gt 0.0415
_refine_ls_shift/su_max 0.001
_refine_ls_shift/su_mean 0.000
_refine_ls_structure_factor_coef Fsqd
_refine_ls_weighting_details 'w=1/[\s^2^(Fo^2^)+(0.0700P)^2^+0.9400P] where P=(Fo^2^+2Fc^2^)/3'
_refine_ls_weighting_scheme calc
_refine_ls_wR_factor_gt 0.1156
_refine_ls_wR_factor_ref 0.1230
_reflns_Friedel_coverage 0.000
_reflns_number_gt 1450
_reflns_number_total 1724
_reflns_threshold_expression 'I > 2\s(I)'
_cod_data_source_file c8sc03596b2.cif
_cod_data_source_block 2bE_17srv148
_cod_depositor_comments
;
The following automatic conversions were performed:

'_diffrn_radiation_probe' value 'X-ray' changed to 'x-ray' according
to
/home/data/users/saulius/crontab/automatic-downloads/rss-feeds/RSC/lib/dictionaries/cif_core.dic
dictionary named 'cif_core.dic' version 2.4.2 from 2011-04-26.

Automatic conversion script
Id: cif_fix_values 4973 2017-02-22 13:04:09Z antanas 

 Adding full bibliography for 1549940--1549946.cif.
;
_cod_original_cell_volume 1182.67(14)
_cod_database_code 1549946
_shelx_shelxl_version_number 2014/7
_shelx_space_group_comment
;
The symmetry employed for this shelxl refinement is uniquely defined
by the following loop, which should always be used as a source of
symmetry information in preference to the above space-group names.
They are only intended as comments.
;
_shelx_estimated_absorpt_t_max 0.988
_shelx_estimated_absorpt_t_min 0.963
_computing.bruker_data_scaling 'SADABS V2012/1 (Bruker AXS Inc.)'

_olex2_refinement_description
;
1. Others
 Fixed Sof: H1(0.5)
;
_olex2_submission_special_instructions 'No special instructions were received'

loop_
_space_group_symop_operation_xyz
'x, y, z'
'-x, y, -z+1/2'
'x+1/2, y+1/2, z'
'-x+1/2, y+1/2, -z+1/2'
'-x, -y, -z'
'x, -y, z-1/2'
'-x+1/2, -y+1/2, -z'
'x+1/2, -y+1/2, z-1/2'

loop_
_atom_site_label
_atom_site_type_symbol
_atom_site_fract_x
_atom_site_fract_y
_atom_site_fract_z
_atom_site_U_iso_or_equiv
_atom_site_adp_type
_atom_site_occupancy
_atom_site_site_symmetry_order
_atom_site_calc_flag
_atom_site_refinement_flags_posn
_atom_site_refinement_flags_adp
_atom_site_refinement_flags_occupancy
F1 F 0.5000 0.60836(17) 0.7500 0.0284(3) Uani 1 2 d S T P
F2 F 0.72449(3) 0.57477(16) 0.77084(13) 0.0305(2) Uani 1 1 d . . .
O1 O 0.54377(3) 1.15294(15) 0.75769(14) 0.0192(2) Uani 1 1 d . . .
C1 C 0.5000 0.8309(3) 0.7500 0.0149(3) Uani 1 2 d S T P
C2 C 0.54361(4) 0.94124(19) 0.75475(17) 0.0133(2) Uani 1 1 d . . .
C3 C 0.59048(4) 0.83311(18) 0.76082(16) 0.0129(2) Uani 1 1 d . . .
C4 C 0.59483(4) 0.62394(19) 0.68482(17) 0.0149(2) Uani 1 1 d . . .
C5 C 0.64018(4) 0.5371(2) 0.68757(18) 0.0173(3) Uani 1 1 d . . .
C6 C 0.68035(4) 0.6605(2) 0.76785(18) 0.0190(3) Uani 1 1 d . . .
C7 C 0.67775(4) 0.8676(2) 0.84508(18) 0.0187(3) Uani 1 1 d . . .
C8 C 0.63234(4) 0.95382(19) 0.84025(17) 0.0152(2) Uani 1 1 d . . .
H1 H 0.5152(10) 1.190(6) 0.756(6) 0.024(9) Uiso 0.5 1 d . . .
H4 H 0.5672(5) 0.538(3) 0.628(2) 0.022(4) Uiso 1 1 d . . .
H5 H 0.6439(6) 0.394(3) 0.633(3) 0.033(5) Uiso 1 1 d . . .
H7 H 0.7060(6) 0.949(3) 0.903(3) 0.033(5) Uiso 1 1 d . . .
H8 H 0.6289(5) 1.095(3) 0.893(2) 0.021(4) Uiso 1 1 d . . .

loop_
_atom_site_aniso_label
_atom_site_aniso_U_11
_atom_site_aniso_U_22
_atom_site_aniso_U_33
_atom_site_aniso_U_23
_atom_site_aniso_U_13
_atom_site_aniso_U_12
F1 0.0218(5) 0.0065(5) 0.0609(9) 0.000 0.0179(5) 0.000
F2 0.0163(4) 0.0383(5) 0.0379(5) -0.0036(4) 0.0081(3) 0.0078(3)
O1 0.0182(4) 0.0089(4) 0.0295(5) -0.0004(3) 0.0026(4) -0.0009(3)
C1 0.0171(7) 0.0064(6) 0.0212(8) 0.000 0.0047(6) 0.000
C2 0.0157(5) 0.0106(5) 0.0128(5) 0.0004(4) 0.0018(4) 0.0001(4)
C3 0.0147(5) 0.0115(5) 0.0130(5) 0.0011(4) 0.0040(4) -0.0008(4)
C4 0.0167(5) 0.0130(5) 0.0153(5) -0.0001(4) 0.0044(4) -0.0006(4)
C5 0.0206(6) 0.0155(5) 0.0175(6) 0.0002(4) 0.0075(4) 0.0026(4)
C6 0.0156(5) 0.0244(6) 0.0183(6) 0.0029(5) 0.0068(4) 0.0043(4)
C7 0.0150(5) 0.0234(6) 0.0179(6) 0.0002(5) 0.0035(4) -0.0030(4)
C8 0.0176(5) 0.0139(5) 0.0144(5) 0.0001(4) 0.0043(4) -0.0029(4)

loop_
_atom_type_symbol
_atom_type_description
_atom_type_scat_dispersion_real
_atom_type_scat_dispersion_imag
_atom_type_scat_source
C C 0.0033 0.0016 'International Tables Vol C Tables 4.2.6.8 and 6.1.1.4'
H H 0.0000 0.0000 'International Tables Vol C Tables 4.2.6.8 and 6.1.1.4'
F F 0.0171 0.0103 'International Tables Vol C Tables 4.2.6.8 and 6.1.1.4'
O O 0.0106 0.0060 'International Tables Vol C Tables 4.2.6.8 and 6.1.1.4'

loop_
_geom_angle_atom_site_label_1
_geom_angle_atom_site_label_2
_geom_angle_atom_site_label_3
_geom_angle
_geom_angle_site_symmetry_3
C2 O1 H1 105(2) .
F1 C1 C2 118.66(7) 2_656
F1 C1 C2 118.66(7) .
C2 C1 C2 122.67(14) 2_656
O1 C2 C1 118.69(11) .
O1 C2 C3 116.48(10) .
C1 C2 C3 124.82(11) .
C4 C3 C2 123.44(10) .
C4 C3 C8 119.41(10) .
C8 C3 C2 117.10(10) .
C3 C4 H4 121.8(10) .
C5 C4 C3 120.16(11) .
C5 C4 H4 118.0(10) .
C4 C5 H5 121.3(10) .
C6 C5 C4 118.59(11) .
C6 C5 H5 120.1(10) .
F2 C6 C5 118.37(12) .
F2 C6 C7 118.42(11) .
C5 C6 C7 123.20(11) .
C6 C7 C8 117.83(11) .
C6 C7 H7 122.0(11) .
C8 C7 H7 120.2(11) .
C3 C8 H8 118.6(9) .
C7 C8 C3 120.81(11) .
C7 C8 H8 120.6(9) .

loop_
_geom_bond_atom_site_label_1
_geom_bond_atom_site_label_2
_geom_bond_distance
_geom_bond_site_symmetry_2
F1 C1 1.3581(18) .
F2 C6 1.3546(13) .
O1 C2 1.2922(14) .
O1 H1 0.84(3) .
C1 C2 1.4039(13) .
C1 C2 1.4039(13) 2_656
C2 C3 1.4781(15) .
C3 C4 1.3988(16) .
C3 C8 1.4047(15) .
C4 C5 1.3891(16) .
C4 H4 0.957(16) .
C5 C6 1.3789(18) .
C5 H5 0.97(2) .
C6 C7 1.3831(18) .
C7 C8 1.3864(16) .
C7 H7 0.957(18) .
C8 H8 0.953(18) .

loop_
_geom_hbond_atom_site_label_D
_geom_hbond_atom_site_label_H
_geom_hbond_atom_site_label_A
_geom_hbond_distance_DH
_geom_hbond_distance_HA
_geom_hbond_distance_DA
_geom_hbond_angle_DHA
_geom_hbond_site_symmetry_A
O1 H1 O1 0.84(3) 1.67(3) 2.4652(18) 157(3) 2_656

loop_
_geom_torsion_atom_site_label_1
_geom_torsion_atom_site_label_2
_geom_torsion_atom_site_label_3
_geom_torsion_atom_site_label_4
_geom_torsion
_geom_torsion_site_symmetry_1
O1 C2 C1 F1 -178.98(8) .
C1 C2 C3 C4 27.08(17) .
C1 C2 C3 C8 -155.71(10) .
C2 C1 C2 O1 1.02(8) 2_656
C2 C1 C2 C3 179.69(12) 2_656
C3 C2 C1 F1 -0.31(12) .
C4 C3 C2 O1 -154.22(12) .
C8 C3 C2 O1 22.99(15) .
